data_2238400
loop_
_publ_author_name
'Sweidan, Kamal'
'Steimann, Manfred'

_publ_section_title
;
 5-[1-(1,3-Dimethyl-2,4,6-trioxohexahydropyrimidin-5-yl)-2-oxopropyl]-1,3-dimethylpyrimidine-2,4,6(1<i>H</i>,3<i>H</i>,5<i>H</i>)-trione
;
_journal_coeditor_code MW2109
_journal_issue 8
_journal_name_full 'Acta Crystallographica Section E'
_journal_page_first o1334
_journal_paper_doi 10.1107/S1600536813020138
_journal_volume 69
_journal_year 2013
_chemical_formula_iupac 'C15 H18 N4 O7'
_chemical_formula_moiety 'C15 H18 N4 O7'
_chemical_formula_sum 'C15 H18 N4 O7'
_chemical_formula_weight 366.33
_chemical_name_systematic
5-[1-(1,3-Dimethyl-2,4,6-trioxohexahydropyrimidin-5-yl)-2-oxopropyl]-1,3-dimethylpyrimidine-2,4,6(1<i>H</i>,3<i>H</i>,5<i>H</i>)-trione
_space_group_IT_number 19
_symmetry_cell_setting orthorhombic
_symmetry_space_group_name_Hall 'P 2ac 2ab'
_symmetry_space_group_name_H-M 'P 21 21 21'
_atom_sites_solution_hydrogens geom
_atom_sites_solution_primary direct
_atom_sites_solution_secondary difmap
_audit_creation_method SHELXL-97
_cell_angle_alpha 90.00
_cell_angle_beta 90.00
_cell_angle_gamma 90.00
_cell_formula_units_Z 4
_cell_length_a 9.253(2)
_cell_length_b 13.179(3)
_cell_length_c 13.360(3)
_cell_measurement_reflns_used 25
_cell_measurement_temperature 213(2)
_cell_measurement_theta_max 15.46
_cell_measurement_theta_min 6.80
_cell_volume 1629.2(6)
_computing_cell_refinement 'SET4 and CEKDIM in CAD-4 Software (Enraf--Nonius, 1998)'
_computing_data_collection 'CAD-4 Software (Enraf--Nonius, 1998)'
_computing_data_reduction 'HELENA/PLATON (Spek, 2009)'
_computing_molecular_graphics 'SHELXTL (Sheldrick, 2008)'
_computing_publication_material 'SHELXTL (Sheldrick, 2008)'
_computing_structure_refinement 'SHELXL97 (Sheldrick, 2008)'
_computing_structure_solution 'SHELXS97 (Sheldrick, 2008)'
_diffrn_ambient_temperature 213(2)
_diffrn_measured_fraction_theta_full 0.998
_diffrn_measured_fraction_theta_max 0.998
_diffrn_measurement_device_type 'Enraf--Nonius CAD-4'
_diffrn_measurement_method '\w scans'
_diffrn_radiation_monochromator graphite
_diffrn_radiation_source 'fine-focus sealed tube'
_diffrn_radiation_type MoK\a
_diffrn_radiation_wavelength 0.71073
_diffrn_reflns_av_R_equivalents 0.0000
_diffrn_reflns_av_sigmaI/netI 0.0542
_diffrn_reflns_limit_h_max 11
_diffrn_reflns_limit_h_min 0
_diffrn_reflns_limit_k_max 16
_diffrn_reflns_limit_k_min 0
_diffrn_reflns_limit_l_max 16
_diffrn_reflns_limit_l_min 0
_diffrn_reflns_number 1911
_diffrn_reflns_theta_full 26.37
_diffrn_reflns_theta_max 26.37
_diffrn_reflns_theta_min 3.05
_diffrn_standards_decay_% 1.0
_diffrn_standards_interval_count 200
_diffrn_standards_interval_time 3600
_diffrn_standards_number 3
_exptl_absorpt_coefficient_mu 0.120
_exptl_absorpt_correction_type none
_exptl_crystal_colour colourless
_exptl_crystal_density_diffrn 1.494
_exptl_crystal_density_method 'not measured'
_exptl_crystal_description cube
_exptl_crystal_F_000 768
_exptl_crystal_size_max 0.50
_exptl_crystal_size_mid 0.35
_exptl_crystal_size_min 0.25
_refine_diff_density_max 0.171
_refine_diff_density_min -0.166
_refine_ls_extinction_method none
_refine_ls_goodness_of_fit_ref 1.069
_refine_ls_hydrogen_treatment constr
_refine_ls_matrix_type full
_refine_ls_number_parameters 240
_refine_ls_number_reflns 1911
_refine_ls_number_restraints 0
_refine_ls_restrained_S_all 1.069
_refine_ls_R_factor_all 0.0949
_refine_ls_R_factor_gt 0.0434
_refine_ls_shift/su_max 0.000
_refine_ls_shift/su_mean 0.000
_refine_ls_structure_factor_coef Fsqd
_refine_ls_weighting_details 'calc w=1/[\s^2^(Fo^2^)+(0.0391P)^2^+0.2519P] where P=(Fo^2^+2Fc^2^)/3'
_refine_ls_weighting_scheme calc
_refine_ls_wR_factor_gt 0.0831
_refine_ls_wR_factor_ref 0.0988
_reflns_number_gt 1265
_reflns_number_total 1911
_reflns_threshold_expression I>2\s(I)
_cod_data_source_file mw2109.cif
_cod_data_source_block I
_cod_database_code 2238400
_cod_database_fobs_code 2238400

loop_
_symmetry_equiv_pos_as_xyz
'x, y, z'
'-x+1/2, -y, z+1/2'
'-x, y+1/2, -z+1/2'
'x+1/2, -y+1/2, -z'

loop_
_atom_site_type_symbol
_atom_site_label
_atom_site_fract_x
_atom_site_fract_y
_atom_site_fract_z
_atom_site_U_iso_or_equiv
_atom_site_adp_type
_atom_site_calc_flag
_atom_site_refinement_flags
_atom_site_occupancy
_atom_site_symmetry_multiplicity
N N1 0.1811(3) 0.5023(2) 0.09198(18) 0.0356(6) Uani d . 1 1
N N2 0.2638(3) 0.38060(19) -0.02592(18) 0.0375(7) Uani d . 1 1
N N3 0.6557(3) 0.6949(2) 0.23141(19) 0.0404(7) Uani d . 1 1
N N4 0.5211(3) 0.82117(18) 0.1472(2) 0.0397(7) Uani d . 1 1
O O1 0.3230(3) 0.62919(18) 0.14586(18) 0.0551(7) Uani d . 1 1
O O2 0.0383(3) 0.37348(19) 0.0384(2) 0.0646(8) Uani d . 1 1
O O3 0.4834(3) 0.39452(18) -0.09365(19) 0.0559(7) Uani d . 1 1
O O4 0.7066(3) 0.54505(17) 0.15638(17) 0.0462(6) Uani d . 1 1
O O5 0.5992(3) 0.84280(18) 0.30569(17) 0.0576(7) Uani d . 1 1
O O6 0.4264(3) 0.79063(16) -0.00524(17) 0.0488(6) Uani d . 1 1
O O7 0.3341(3) 0.60948(19) -0.12316(17) 0.0517(7) Uani d . 1 1
C C1 0.3085(4) 0.5526(2) 0.0950(2) 0.0374(8) Uani d . 1 1
C C2 0.4327(3) 0.5085(2) 0.0391(2) 0.0347(8) Uani d . 1 1
H H2 0.4939 0.4763 0.0909 0.042 Uiso calc R 1 1
C C3 0.3974(4) 0.4251(2) -0.0330(2) 0.0388(8) Uani d . 1 1
C C4 0.1547(4) 0.4153(2) 0.0347(2) 0.0382(8) Uani d . 1 1
C C5 0.0635(4) 0.5370(3) 0.1582(2) 0.0512(10) Uani d . 1 1
H H5A 0.0940 0.5312 0.2275 0.077 Uiso calc R 1 1
H H5B -0.0216 0.4954 0.1474 0.077 Uiso calc R 1 1
H H5C 0.0408 0.6073 0.1434 0.077 Uiso calc R 1 1
C C6 0.2332(4) 0.2914(3) -0.0893(3) 0.0557(10) Uani d . 1 1
H H6A 0.1466 0.2578 -0.0654 0.084 Uiso calc R 1 1
H H6B 0.3141 0.2447 -0.0861 0.084 Uiso calc R 1 1
H H6C 0.2189 0.3131 -0.1579 0.084 Uiso calc R 1 1
C C7 0.6562(3) 0.6294(3) 0.1511(2) 0.0375(8) Uani d . 1 1
C C8 0.5953(3) 0.6702(2) 0.0545(2) 0.0335(7) Uani d . 1 1
H H8 0.6815 0.6938 0.0173 0.040 Uiso calc R 1 1
C C9 0.5027(4) 0.7636(2) 0.0630(2) 0.0365(8) Uani d . 1 1
C C10 0.5932(4) 0.7903(3) 0.2325(3) 0.0429(9) Uani d . 1 1
C C11 0.7255(4) 0.6633(3) 0.3251(2) 0.0573(11) Uani d . 1 1
H H11A 0.7699 0.5973 0.3159 0.086 Uiso calc R 1 1
H H11B 0.6537 0.6593 0.3778 0.086 Uiso calc R 1 1
H H11C 0.7989 0.7124 0.3434 0.086 Uiso calc R 1 1
C C12 0.4578(4) 0.9231(2) 0.1506(3) 0.0570(11) Uani d . 1 1
H H12A 0.4153 0.9390 0.0862 0.085 Uiso calc R 1 1
H H12B 0.5327 0.9722 0.1660 0.085 Uiso calc R 1 1
H H12C 0.3838 0.9255 0.2019 0.085 Uiso calc R 1 1
C C13 0.5319(3) 0.5860(2) -0.0127(2) 0.0359(8) Uani d . 1 1
H H13 0.6162 0.5464 -0.0364 0.043 Uiso calc R 1 1
C C14 0.4602(4) 0.6271(2) -0.1071(2) 0.0410(8) Uani d . 1 1
C C15 0.5562(4) 0.6769(3) -0.1827(2) 0.0547(10) Uani d . 1 1
H H15A 0.6098 0.6254 -0.2189 0.082 Uiso calc R 1 1
H H15B 0.6232 0.7219 -0.1488 0.082 Uiso calc R 1 1
H H15C 0.4978 0.7157 -0.2292 0.082 Uiso calc R 1 1

loop_
_atom_site_aniso_label
_atom_site_aniso_U_11
_atom_site_aniso_U_22
_atom_site_aniso_U_33
_atom_site_aniso_U_12
_atom_site_aniso_U_13
_atom_site_aniso_U_23
N1 0.0331(18) 0.0352(16) 0.0383(16) 0.0004(16) 0.0103(15) 0.0043(15)
N2 0.0343(19) 0.0382(18) 0.0393(17) -0.0073(16) -0.0013(15) -0.0007(15)
N3 0.038(2) 0.0413(18) 0.0420(16) -0.0019(17) -0.0140(17) 0.0002(16)
N4 0.039(2) 0.0324(15) 0.0457(18) 0.0022(16) -0.0040(17) -0.0023(15)
O1 0.0511(19) 0.0493(18) 0.0644(17) -0.0075(17) 0.0168(17) -0.0184(16)
O2 0.0419(19) 0.0602(19) 0.090(2) -0.0187(17) 0.0097(17) -0.0099(17)
O3 0.0493(19) 0.0521(16) 0.0664(18) -0.0012(17) 0.0193(17) -0.0176(16)
O4 0.0379(17) 0.0378(16) 0.0616(17) 0.0044(15) -0.0089(15) 0.0006(14)
O5 0.070(2) 0.0578(17) 0.0451(15) 0.0006(18) -0.0025(17) -0.0202(14)
O6 0.0498(17) 0.0501(15) 0.0450(14) 0.0078(15) -0.0096(16) 0.0026(14)
O7 0.0423(19) 0.0594(19) 0.0515(17) -0.0092(17) -0.0123(15) 0.0064(15)
C1 0.038(2) 0.035(2) 0.038(2) -0.005(2) 0.0047(19) 0.0021(19)
C2 0.026(2) 0.0382(19) 0.0401(19) 0.0016(18) 0.0017(18) 0.0050(17)
C3 0.038(2) 0.037(2) 0.038(2) 0.000(2) 0.002(2) -0.0021(18)
C4 0.033(2) 0.038(2) 0.044(2) -0.004(2) 0.0014(19) 0.0091(19)
C5 0.043(3) 0.054(2) 0.056(2) 0.005(2) 0.021(2) 0.012(2)
C6 0.054(3) 0.049(2) 0.061(3) -0.009(3) -0.001(3) -0.009(2)
C7 0.024(2) 0.038(2) 0.050(2) -0.0038(19) -0.0010(19) -0.002(2)
C8 0.025(2) 0.0350(19) 0.0419(19) -0.0014(18) -0.0005(19) 0.0004(16)
C9 0.029(2) 0.039(2) 0.040(2) -0.0013(19) -0.0042(19) 0.0038(18)
C10 0.037(2) 0.042(2) 0.049(2) -0.006(2) 0.003(2) 0.002(2)
C11 0.060(3) 0.059(3) 0.054(3) -0.002(3) -0.028(2) 0.002(2)
C12 0.064(3) 0.037(2) 0.070(3) 0.011(2) -0.003(3) -0.005(2)
C13 0.029(2) 0.0339(17) 0.044(2) -0.0009(18) 0.0045(19) -0.0019(17)
C14 0.046(3) 0.039(2) 0.036(2) -0.006(2) 0.000(2) -0.0030(17)
C15 0.064(3) 0.054(2) 0.045(2) -0.016(3) 0.004(2) 0.001(2)

loop_
_atom_type_symbol
_atom_type_description
_atom_type_scat_dispersion_real
_atom_type_scat_dispersion_imag
_atom_type_scat_source
C C 0.0033 0.0016 'International Tables Vol C Tables 4.2.6.8 and 6.1.1.4'
H H 0.0000 0.0000 'International Tables Vol C Tables 4.2.6.8 and 6.1.1.4'
N N 0.0061 0.0033 'International Tables Vol C Tables 4.2.6.8 and 6.1.1.4'
O O 0.0106 0.0060 'International Tables Vol C Tables 4.2.6.8 and 6.1.1.4'

loop_
_geom_angle_atom_site_label_1
_geom_angle_atom_site_label_2
_geom_angle_atom_site_label_3
_geom_angle
C1 N1 C4 124.7(3)
C1 N1 C5 118.2(3)
C4 N1 C5 117.0(3)
C3 N2 C4 124.1(3)
C3 N2 C6 118.3(3)
C4 N2 C6 117.6(3)
C7 N3 C10 125.4(3)
C7 N3 C11 119.0(3)
C10 N3 C11 115.7(3)
C9 N4 C10 125.1(3)
C9 N4 C12 118.9(3)
C10 N4 C12 115.9(3)
O1 C1 N1 121.1(3)
O1 C1 C2 121.0(3)
N1 C1 C2 117.8(3)
C1 C2 C3 116.1(3)
C1 C2 C13 115.3(2)
C3 C2 C13 109.1(2)
C1 C2 H2 105.0
C3 C2 H2 105.0
C13 C2 H2 105.0
O3 C3 N2 119.9(3)
O3 C3 C2 122.2(3)
N2 C3 C2 117.8(3)
O2 C4 N2 121.8(3)
O2 C4 N1 120.4(3)
N2 C4 N1 117.9(3)
N1 C5 H5A 109.5
N1 C5 H5B 109.5
H5A C5 H5B 109.5
N1 C5 H5C 109.5
H5A C5 H5C 109.5
H5B C5 H5C 109.5
N2 C6 H6A 109.5
N2 C6 H6B 109.5
H6A C6 H6B 109.5
N2 C6 H6C 109.5
H6A C6 H6C 109.5
H6B C6 H6C 109.5
O4 C7 N3 122.2(3)
O4 C7 C8 121.5(3)
N3 C7 C8 116.2(3)
C9 C8 C7 116.1(3)
C9 C8 C13 114.6(3)
C7 C8 C13 112.6(3)
C9 C8 H8 103.9
C7 C8 H8 103.9
C13 C8 H8 103.9
O6 C9 N4 122.1(3)
O6 C9 C8 121.2(3)
N4 C9 C8 116.4(3)
O5 C10 N4 121.7(3)
O5 C10 N3 120.8(3)
N4 C10 N3 117.5(3)
N3 C11 H11A 109.5
N3 C11 H11B 109.5
H11A C11 H11B 109.5
N3 C11 H11C 109.5
H11A C11 H11C 109.5
H11B C11 H11C 109.5
N4 C12 H12A 109.5
N4 C12 H12B 109.5
H12A C12 H12B 109.5
N4 C12 H12C 109.5
H12A C12 H12C 109.5
H12B C12 H12C 109.5
C14 C13 C2 110.4(3)
C14 C13 C8 113.0(3)
C2 C13 C8 116.2(2)
C14 C13 H13 105.4
C2 C13 H13 105.4
C8 C13 H13 105.4
O7 C14 C15 122.5(3)
O7 C14 C13 119.9(3)
C15 C14 C13 117.1(3)
C14 C15 H15A 109.5
C14 C15 H15B 109.5
H15A C15 H15B 109.5
C14 C15 H15C 109.5
H15A C15 H15C 109.5
H15B C15 H15C 109.5

loop_
_geom_bond_atom_site_label_1
_geom_bond_atom_site_label_2
_geom_bond_distance
N1 C1 1.354(4)
N1 C4 1.400(4)
N1 C5 1.475(4)
N2 C3 1.371(4)
N2 C4 1.373(4)
N2 C6 1.476(4)
N3 C7 1.377(4)
N3 C10 1.384(4)
N3 C11 1.469(4)
N4 C9 1.368(4)
N4 C10 1.381(4)
N4 C12 1.466(4)
O1 C1 1.224(4)
O2 C4 1.211(4)
O3 C3 1.206(4)
O4 C7 1.208(4)
O5 C10 1.199(4)
O6 C9 1.207(4)
O7 C14 1.209(4)
C1 C2 1.489(4)
C2 C3 1.498(4)
C2 C13 1.537(4)
C2 H2 0.9900
C5 H5A 0.9700
C5 H5B 0.9700
C5 H5C 0.9700
C6 H6A 0.9700
C6 H6B 0.9700
C6 H6C 0.9700
C7 C8 1.507(4)
C8 C9 1.504(4)
C8 C13 1.543(4)
C8 H8 0.9900
C11 H11A 0.9700
C11 H11B 0.9700
C11 H11C 0.9700
C12 H12A 0.9700
C12 H12B 0.9700
C12 H12C 0.9700
C13 C14 1.525(4)
C13 H13 0.9900
C14 C15 1.496(5)
C15 H15A 0.9700
C15 H15B 0.9700
C15 H15C 0.9700

loop_
_geom_torsion_atom_site_label_1
_geom_torsion_atom_site_label_2
_geom_torsion_atom_site_label_3
_geom_torsion_atom_site_label_4
_geom_torsion
C4 N1 C1 O1 178.9(3)
C5 N1 C1 O1 -5.1(5)
C4 N1 C1 C2 -4.5(4)
C5 N1 C1 C2 171.5(3)
O1 C1 C2 C3 -170.6(3)
N1 C1 C2 C3 12.8(4)
O1 C1 C2 C13 -41.1(4)
N1 C1 C2 C13 142.3(3)
C4 N2 C3 O3 -174.4(3)
C6 N2 C3 O3 3.9(4)
C4 N2 C3 C2 8.0(4)
C6 N2 C3 C2 -173.7(3)
C1 C2 C3 O3 168.0(3)
C13 C2 C3 O3 35.6(4)
C1 C2 C3 N2 -14.5(4)
C13 C2 C3 N2 -146.9(3)
C3 N2 C4 O2 179.9(3)
C6 N2 C4 O2 1.6(5)
C3 N2 C4 N1 0.8(4)
C6 N2 C4 N1 -177.5(3)
C1 N1 C4 O2 178.2(3)
C5 N1 C4 O2 2.2(4)
C1 N1 C4 N2 -2.8(4)
C5 N1 C4 N2 -178.7(3)
C10 N3 C7 O4 -176.3(3)
C11 N3 C7 O4 3.3(5)
C10 N3 C7 C8 5.9(4)
C11 N3 C7 C8 -174.4(3)
O4 C7 C8 C9 164.9(3)
N3 C7 C8 C9 -17.4(4)
O4 C7 C8 C13 30.0(4)
N3 C7 C8 C13 -152.3(3)
C10 N4 C9 O6 172.4(3)
C12 N4 C9 O6 -6.2(5)
C10 N4 C9 C8 -14.2(5)
C12 N4 C9 C8 167.2(3)
C7 C8 C9 O6 -165.3(3)
C13 C8 C9 O6 -31.3(4)
C7 C8 C9 N4 21.3(4)
C13 C8 C9 N4 155.2(3)
C9 N4 C10 O5 -176.3(3)
C12 N4 C10 O5 2.3(5)
C9 N4 C10 N3 2.2(5)
C12 N4 C10 N3 -179.2(3)
C7 N3 C10 O5 -179.2(3)
C11 N3 C10 O5 1.1(5)
C7 N3 C10 N4 2.3(5)
C11 N3 C10 N4 -177.3(3)
C1 C2 C13 C14 -75.7(3)
C3 C2 C13 C14 57.1(3)
C1 C2 C13 C8 54.7(4)
C3 C2 C13 C8 -172.4(3)
C9 C8 C13 C14 40.2(4)
C7 C8 C13 C14 175.8(3)
C9 C8 C13 C2 -89.0(3)
C7 C8 C13 C2 46.6(4)
C2 C13 C14 O7 11.0(4)
C8 C13 C14 O7 -121.2(3)
C2 C13 C14 C15 -161.4(3)
C8 C13 C14 C15 66.5(4)
